data_7117909
loop_
_publ_author_name
'Einstein, F.W.B.'
'Rushman, P.'
'Pomeroy, R.K.'
'Willis, A.C.'

_publ_section_title
;
 Preparation and Crystal Structure of (O C)5 Os Os(C O)3 (Ge Cl3)(Cl): A
 Compound With an Unsupported, Donor-Acceptor Metal-Metal Bond
;
_journal_name_full
;
Journal of the Chemical Society. Chemical Communications (1972-)
;
_journal_page_first 854
_journal_page_last 855
_journal_volume 1983
_journal_year 1983
_chemical_formula_sum 'C8 Cl4 Ge O8 Os2'
_chemical_name_systematic '(O C)8 Os2 (Ge Cl3) Cl'
_space_group_IT_number 7
_symmetry_space_group_name_Hall 'P -2yac'
_symmetry_space_group_name_H-M 'P 1 n 1'
_cell_angle_alpha 90
_cell_angle_beta 106.81
_cell_angle_gamma 90
_cell_formula_units_Z 6
_cell_length_a 10.038
_cell_length_b 21.042
_cell_length_c 13.385
_cell_volume 2706.366
_citation_journal_id_ASTM JCCCAT
_cod_data_source_file Einstein_JCCCAT_1983_243.cif
_cod_data_source_block C8Cl4Ge1O8Os2
_cod_original_sg_symbol_Hall 'P -2yc (x-z,y,z)'
_cod_original_formula_sum 'C8 Cl4 Ge1 O8 Os2'
_cod_database_code 7117909

loop_
_symmetry_equiv_pos_as_xyz
x,y,z
x+1/2,-y,z+1/2

loop_
_atom_site_label
_atom_site_type_symbol
_atom_site_fract_x
_atom_site_fract_y
_atom_site_fract_z
_atom_site_occupancy
_atom_site_U_iso_or_equiv
C8 C+2 0.0994 0.1236 -0.2196 1 0.0
C23 C+2 0.5633 0.5121 0.9702 1 0.0
C2 C+2 0.0819 -0.003 0.0532 1 0.0
C5 C+2 -0.1425 0.0794 0.0666 1 0.0
Ge3 Ge+4 0.7412 0.48087 0.8257 1 0.0
C3 C+2 -0.1086 0.0395 -0.1231 1 0.0
C11 C+2 0.4775 0.174 0.4437 1 0.0
C6 C+2 0.3473 0.0545 0.0166 1 0.0
O24 O-2 0.807 0.385 1.0693 1 0.0
Cl3 Cl-1 0.5687 0.3419 0.7981 1 0.0
C1 C+2 0.1315 0.1188 0.114 1 0.0
O8 O-2 0.0242 0.1521 -0.2949 1 0.0
Ge1 Ge+4 0.4036 0.08928 -0.1886 1 0.0
Os5 Os 0.35522 0.38394 0.98439 1 0.0
O7 O-2 0.1459 -0.0438 -0.1937 1 0.0
O17 O-2 0.2225 0.3299 0.769 1 0.0
O23 O-2 0.5636 0.5565 1.0199 1 0.0
C16 C+2 0.6441 0.1999 0.2816 1 0.0
Ge2 Ge+4 0.9493 0.23896 0.3257 1 0.0
Cl2 Cl-1 0.7046 0.3403 0.318 1 0.0
O14 O-2 0.9593 0.305 0.5943 1 0.0
Cl6 Cl-1 0.3406 0.1028 -0.3548 1 0.0
C15 C+2 0.809 0.1613 0.4605 1 0.0
C14 C+2 0.8808 0.2799 0.5239 1 0.0
O2 O-2 0.1286 -0.0482 0.0858 1 0.0
O15 O-2 0.8405 0.1105 0.4996 1 0.0
O21 O-2 0.1287 0.3224 1.0639 1 0.0
C21 C+2 0.2124 0.3482 1.0365 1 0.0
O9 O-2 0.6642 0.3822 0.5603 1 0.0
Cl8 Cl-1 1.1067 0.1657 0.3822 1 0.0
O20 O-2 0.5635 0.2746 1.0378 1 0.0
Cl5 Cl-1 0.5232 0.0019 -0.1751 1 0.0
C12 C+2 0.4347 0.2859 0.3569 1 0.0
O12 O-2 0.3757 0.3023 0.2757 1 0.0
Cl12 Cl-1 0.8987 0.4169 0.8049 1 0.0
Cl11 Cl-1 0.8686 0.5561 0.9174 1 0.0
C17 C+2 0.2845 0.3497 0.8522 1 0.0
O3 O-2 -0.1637 0.0168 -0.2069 1 0.0
C19 C+2 0.4605 0.4249 1.114 1 0.0
O10 O-2 0.7294 0.1969 0.6889 1 0.0
O18 O-2 0.201 0.5083 0.9197 1 0.0
Cl1 Cl-1 0.2729 0.1933 -0.0396 1 0.0
C18 C+2 0.2517 0.4594 0.9447 1 0.0
O4 O-2 -0.081 0.2124 -0.0926 1 0.0
Os4 Os 0.75988 0.23773 0.40429 1 0.0
O5 O-2 -0.2374 0.0723 0.1064 1 0.0
C20 C+2 0.4904 0.3154 1.0211 1 0.0
O11 O-2 0.4401 0.1208 0.4077 1 0.0
Os6 Os 0.56511 0.4393 0.89881 1 0.0
C7 C+2 0.1739 0.0084 -0.1577 1 0.0
O13 O-2 0.288 0.2769 0.5904 1 0.0
O6 O-2 0.4316 0.0369 0.0905 1 0.0
O22 O-2 0.3356 0.4839 0.7068 1 0.0
Cl10 Cl-1 0.6667 0.5255 0.6734 1 0.0
O1 O-2 0.2291 0.1381 0.1808 1 0.0
O16 O-2 0.5639 0.1778 0.2077 1 0.0
C22 C+2 0.4157 0.4679 0.7804 1 0.0
Os2 Os 0.21831 0.08501 -0.10546 1 0.0
Cl9 Cl-1 0.8964 0.2252 0.1586 1 0.0
C13 C+2 0.3832 0.2661 0.5519 1 0.0
Os3 Os 0.52696 0.2543 0.49222 1 0.0
Cl7 Cl-1 1.0781 0.323 0.3429 1 0.0
C10 C+2 0.6526 0.219 0.6179 1 0.0
Cl4 Cl-1 0.5699 0.1575 -0.1375 1 0.0
O19 O-2 0.5159 0.4528 1.1852 1 0.0
C4 C+2 -0.0478 0.1587 -0.0552 1 0.0
C9 C+2 0.6042 0.3324 0.5353 1 0.0
C24 C+2 0.7142 0.4062 1.008 1 0.0
Os1 Os 0 0.08031 0 1 0.0
